data_2102566
loop_
_publ_author_name
'Baddeley, Thomas C.'
'Glidewell, Christopher'
'Low, John N.'
'Skakle, Janet M.S.'
'Wardell, James L.'

_publ_section_title
;
 Supramolecular structures of substituted \a,\a'-trehalose derivatives
;
_journal_issue 4
_journal_name_full 'Acta Crystallographica Section B'
_journal_page_first 461
_journal_page_last 471
_journal_paper_doi 10.1107/S0108768104010912
_journal_volume 60
_journal_year 2004
_chemical_formula_moiety 'C26 H38 O21 S2'
_chemical_formula_sum 'C26 H38 O21 S2'
_chemical_formula_weight 750.68
_chemical_name_systematic
;
2,2',3,3',4,4'-Hexaacetato-6,6'-bis-O-methylsulfonyl-\a,\a'-trehalose
;
_space_group_IT_number 5
_symmetry_cell_setting monoclinic
_symmetry_space_group_name_Hall 'C 2y'
_symmetry_space_group_name_H-M 'C 1 2 1'
_atom_sites_solution_hydrogens geom
_atom_sites_solution_primary direct
_atom_sites_solution_secondary difmap
_cell_angle_alpha 90.00
_cell_angle_beta 99.4537(17)
_cell_angle_gamma 90.00
_cell_formula_units_Z 2
_cell_length_a 21.3279(8)
_cell_length_b 8.9299(4)
_cell_length_c 8.8382(4)
_cell_measurement_reflns_used 3048
_cell_measurement_temperature 120(2)
_cell_measurement_theta_max 27.46
_cell_measurement_theta_min 3.27
_cell_volume 1660.43(12)
_computing_cell_refinement 'DENZO-SMN (Otwinowski & Minor, 1997)'
_computing_data_collection 'Kappa-CCD server software (Nonius, 1997)'
_computing_data_reduction 'DENZO-SMN '
_computing_molecular_graphics 'PLATON (Spek, 2003)'
_computing_publication_material 'SHELXL-97 and PRPKAPPA (Ferguson, 1999)'
_computing_structure_refinement 'SHELXL-97 (Sheldrick, 1997)'
_computing_structure_solution 'SHELXS-97 (Sheldrick, 1997)'
_diffrn_ambient_temperature 120(2)
_diffrn_measured_fraction_theta_full 0.997
_diffrn_measured_fraction_theta_max 0.983
_diffrn_measurement_device_type Kappa-CCD
_diffrn_measurement_method '\f scans, and \w scans with \k offsets'
_diffrn_radiation_monochromator graphite
_diffrn_radiation_source 'rotating anode'
_diffrn_radiation_type 'Mo K\a'
_diffrn_radiation_wavelength 0.71073
_diffrn_reflns_av_R_equivalents 0.0593
_diffrn_reflns_av_sigmaI/netI 0.0654
_diffrn_reflns_limit_h_max 26
_diffrn_reflns_limit_h_min -27
_diffrn_reflns_limit_k_max 11
_diffrn_reflns_limit_k_min -10
_diffrn_reflns_limit_l_max 11
_diffrn_reflns_limit_l_min -11
_diffrn_reflns_number 6104
_diffrn_reflns_theta_full 25.50
_diffrn_reflns_theta_max 27.46
_diffrn_reflns_theta_min 3.27
_diffrn_standards_decay_% 0
_exptl_absorpt_coefficient_mu 0.249
_exptl_absorpt_correction_T_max 0.964
_exptl_absorpt_correction_T_min 0.934
_exptl_absorpt_correction_type multi-scan
_exptl_absorpt_process_details 'DENZO-SMN (Otwinowski & Minor, 1997)'
_exptl_crystal_colour colourless
_exptl_crystal_density_diffrn 1.501
_exptl_crystal_density_method 'not measured'
_exptl_crystal_description block
_exptl_crystal_F_000 788
_exptl_crystal_size_max 0.30
_exptl_crystal_size_mid 0.25
_exptl_crystal_size_min 0.15
_refine_diff_density_max 0.475
_refine_diff_density_min -0.618
_refine_ls_abs_structure_details 'Flack (1983), 1018 Friedel pairs'
_refine_ls_abs_structure_Flack 0.16(10)
_refine_ls_extinction_coef 0.0065(18)
_refine_ls_extinction_expression Fc^*^=kFc[1+0.001xFc^2^\l^3^/sin(2\q)]^-1/4^
_refine_ls_extinction_method SHELXL
_refine_ls_goodness_of_fit_ref 1.051
_refine_ls_hydrogen_treatment constr
_refine_ls_matrix_type full
_refine_ls_number_parameters 227
_refine_ls_number_reflns 3048
_refine_ls_number_restraints 1
_refine_ls_restrained_S_all 1.050
_refine_ls_R_factor_all 0.0575
_refine_ls_R_factor_gt 0.0514
_refine_ls_shift/su_max 0.000
_refine_ls_shift/su_mean 0.000
_refine_ls_structure_factor_coef Fsqd
_refine_ls_weighting_details 'w=1/[\s^2^(Fo^2^)+(0.1014P)^2^] where P=(Fo^2^+2Fc^2^)/3'
_refine_ls_weighting_scheme calc
_refine_ls_wR_factor_gt 0.1320
_refine_ls_wR_factor_ref 0.1453
_reflns_number_gt 2781
_reflns_number_total 3048
_reflns_threshold_expression I>2\s(I)
_cod_data_source_file na5016.cif
_cod_data_source_block (5)
_cod_depositor_comments
;
The following automatic conversions were performed:
'_exptl_absorpt_correction_type' value 'Multi-scan' changed to
'multi-scan' according to
'/home/saulius/struct/CIF-dictionaries/cif_core.dic' dictionary named
'cif_core.dic' version 2.4.1 from 2010-06-29.

Automatic conversion script
Id: cif_fix_enum 1527 2010-12-29 10:47:43Z saulius 

The following automatic conversions were performed:

'_exptl_absorpt_correction_type' value 'Multi-scan' changed to
'multi-scan' according to
/home/saulius/struct/CIF-dictionaries/cif_core.dic dictionary named
'cif_core.dic' version 2.4.1 from 2010-06-29.

Automatic conversion script
Id: cif_fix_values 1715 2011-07-08 13:25:40Z adriana 
;
_cod_original_sg_symbol_H-M 'C 2'
_cod_database_code 2102566

loop_
_symmetry_equiv_pos_as_xyz
'x, y, z'
'-x, y, -z'
'x+1/2, y+1/2, z'
'-x+1/2, y+1/2, -z'

loop_
_atom_site_label
_atom_site_fract_x
_atom_site_fract_y
_atom_site_fract_z
_atom_site_U_iso_or_equiv
_atom_site_adp_type
_atom_site_calc_flag
_atom_site_refinement_flags
_atom_site_occupancy
_atom_site_type_symbol
C1 0.48997(13) 0.6069(4) 0.3623(3) 0.0165(6) Uani d . 1 C
C2 0.48718(13) 0.7206(4) 0.2339(3) 0.0179(7) Uani d . 1 C
C3 0.43143(13) 0.8265(4) 0.2393(3) 0.0160(6) Uani d . 1 C
C4 0.37131(13) 0.7332(4) 0.2258(3) 0.0170(6) Uani d . 1 C
C5 0.37716(13) 0.6118(3) 0.3488(3) 0.0169(6) Uani d . 1 C
O5 0.43313(9) 0.5223(3) 0.3446(2) 0.0172(5) Uani d . 1 O
O4 0.32153(9) 0.8347(3) 0.2519(2) 0.0190(5) Uani d . 1 O
C41 0.26512(14) 0.8250(4) 0.1554(4) 0.0205(7) Uani d . 1 C
C42 0.22101(15) 0.9469(4) 0.1858(4) 0.0259(7) Uani d . 1 C
O41 0.25405(11) 0.7303(4) 0.0591(3) 0.0346(6) Uani d . 1 O
O3 0.42296(10) 0.9264(3) 0.1097(2) 0.0189(5) Uani d . 1 O
C31 0.43967(14) 1.0730(4) 0.1390(4) 0.0219(7) Uani d . 1 C
C32 0.41495(17) 1.1692(4) 0.0048(4) 0.0305(8) Uani d . 1 C
O31 0.46981(11) 1.1150(3) 0.2575(3) 0.0283(6) Uani d . 1 O
O2 0.54540(9) 0.8073(3) 0.2558(2) 0.0188(5) Uani d . 1 O
C21 0.59471(14) 0.7434(4) 0.1995(3) 0.0208(7) Uani d . 1 C
O21 0.58974(10) 0.6302(3) 0.1271(3) 0.0256(5) Uani d . 1 O
C22 0.65478(15) 0.8328(5) 0.2437(4) 0.0283(8) Uani d . 1 C
O1 0.5000 0.6900(3) 0.5000 0.0176(7) Uani d S 1 O
C6 0.32139(15) 0.5049(4) 0.3221(4) 0.0204(7) Uani d . 1 C
O6 0.32225(11) 0.4119(3) 0.4579(3) 0.0244(5) Uani d . 1 O
S1 0.33306(4) 0.23747(10) 0.45198(9) 0.0242(2) Uani d . 1 S
C61 0.41110(16) 0.2172(5) 0.5466(4) 0.0287(8) Uani d . 1 C
O61 0.29125(12) 0.1756(3) 0.5459(3) 0.0392(7) Uani d . 1 O
O62 0.32804(12) 0.1905(3) 0.2964(3) 0.0312(6) Uani d . 1 O
H1 0.5268 0.5381 0.3601 0.020 Uiso calc R 1 H
H2 0.4817 0.6682 0.1326 0.021 Uiso calc R 1 H
H3 0.4380 0.8846 0.3374 0.019 Uiso calc R 1 H
H4 0.3611 0.6877 0.1213 0.020 Uiso calc R 1 H
H5 0.3798 0.6593 0.4521 0.020 Uiso calc R 1 H
H42A 0.2301 1.0378 0.1310 0.039 Uiso calc R 1 H
H42B 0.2269 0.9674 0.2961 0.039 Uiso calc R 1 H
H42C 0.1770 0.9157 0.1501 0.039 Uiso calc R 1 H
H32A 0.3684 1.1713 -0.0096 0.046 Uiso calc R 1 H
H32B 0.4287 1.1284 -0.0874 0.046 Uiso calc R 1 H
H32C 0.4315 1.2711 0.0230 0.046 Uiso calc R 1 H
H22A 0.6739 0.8085 0.3494 0.042 Uiso calc R 1 H
H22B 0.6448 0.9399 0.2362 0.042 Uiso calc R 1 H
H22C 0.6847 0.8082 0.1744 0.042 Uiso calc R 1 H
H6A 0.2811 0.5621 0.3014 0.025 Uiso calc R 1 H
H6B 0.3242 0.4410 0.2320 0.025 Uiso calc R 1 H
H61A 0.4159 0.2675 0.6464 0.043 Uiso calc R 1 H
H61B 0.4403 0.2623 0.4847 0.043 Uiso calc R 1 H
H61C 0.4210 0.1106 0.5618 0.043 Uiso calc R 1 H

loop_
_atom_site_aniso_label
_atom_site_aniso_U_11
_atom_site_aniso_U_22
_atom_site_aniso_U_33
_atom_site_aniso_U_12
_atom_site_aniso_U_13
_atom_site_aniso_U_23
C1 0.0130(13) 0.0192(16) 0.0167(14) 0.0019(12) 0.0007(11) -0.0027(13)
C2 0.0163(14) 0.0199(16) 0.0169(15) -0.0007(13) 0.0012(11) 0.0004(13)
C3 0.0159(14) 0.0173(15) 0.0147(14) 0.0005(13) 0.0020(11) 0.0034(13)
C4 0.0174(14) 0.0163(14) 0.0169(14) 0.0032(14) 0.0016(10) -0.0037(14)
C5 0.0162(13) 0.0175(16) 0.0163(14) 0.0042(12) 0.0007(11) -0.0018(12)
O5 0.0153(10) 0.0165(11) 0.0192(11) 0.0003(9) 0.0012(8) -0.0006(9)
O4 0.0164(10) 0.0179(11) 0.0223(11) 0.0034(10) 0.0019(8) -0.0011(10)
C41 0.0175(14) 0.0208(16) 0.0226(16) 0.0034(14) 0.0018(12) 0.0016(15)
C42 0.0212(16) 0.0225(17) 0.0332(19) 0.0039(14) 0.0017(13) -0.0006(15)
O41 0.0268(12) 0.0408(15) 0.0323(13) 0.0085(13) -0.0071(10) -0.0157(14)
O3 0.0210(10) 0.0182(11) 0.0168(11) -0.0003(10) 0.0004(8) 0.0041(9)
C31 0.0168(15) 0.0166(16) 0.0334(19) -0.0012(13) 0.0079(13) -0.0006(14)
C32 0.0304(19) 0.0276(19) 0.0323(19) -0.0007(16) 0.0012(14) 0.0121(17)
O31 0.0262(11) 0.0232(13) 0.0339(14) -0.0001(10) 0.0003(10) -0.0028(11)
O2 0.0121(10) 0.0225(12) 0.0223(11) -0.0006(9) 0.0041(8) -0.0025(9)
C21 0.0189(15) 0.0267(18) 0.0167(14) 0.0043(15) 0.0022(11) 0.0047(15)
O21 0.0242(11) 0.0252(13) 0.0282(13) 0.0035(10) 0.0062(9) -0.0052(11)
C22 0.0185(15) 0.0338(19) 0.0322(18) -0.0017(15) 0.0030(13) 0.0002(16)
O1 0.0177(15) 0.0187(16) 0.0152(15) 0.000 -0.0009(11) 0.000
C6 0.0207(15) 0.0197(16) 0.0208(16) 0.0032(13) 0.0027(12) 0.0036(14)
O6 0.0330(12) 0.0164(12) 0.0253(12) 0.0010(10) 0.0087(10) 0.0042(10)
S1 0.0225(4) 0.0189(4) 0.0310(5) -0.0012(3) 0.0038(3) 0.0041(4)
C61 0.0259(16) 0.031(2) 0.0279(17) 0.0031(15) -0.0004(13) 0.0033(15)
O61 0.0334(14) 0.0284(14) 0.0592(19) -0.0037(11) 0.0181(13) 0.0114(14)
O62 0.0327(14) 0.0230(14) 0.0345(14) 0.0007(10) -0.0042(10) -0.0036(11)

loop_
_atom_type_symbol
_atom_type_description
_atom_type_scat_dispersion_real
_atom_type_scat_dispersion_imag
_atom_type_scat_source
C C 0.0033 0.0016 'International Tables Vol C Tables 4.2.6.8 and 6.1.1.4'
H H 0.0000 0.0000 'International Tables Vol C Tables 4.2.6.8 and 6.1.1.4'
O O 0.0106 0.0060 'International Tables Vol C Tables 4.2.6.8 and 6.1.1.4'
S S 0.1246 0.1234 'International Tables Vol C Tables 4.2.6.8 and 6.1.1.4'

loop_
_geom_angle_atom_site_label_1
_geom_angle_atom_site_label_2
_geom_angle_atom_site_label_3
_geom_angle_site_symmetry_3
_geom_angle
_geom_angle_publ_flag
O1 C1 O5 . 112.4(2) no
O1 C1 C2 . 105.9(3) no
O5 C1 C2 . 110.3(2) no
O1 C1 H1 . 109.4 no
O5 C1 H1 . 109.4 no
C2 C1 H1 . 109.4 no
O2 C2 C1 . 109.3(2) no
O2 C2 C3 . 108.7(3) no
C1 C2 C3 . 109.0(2) no
O2 C2 H2 . 109.9 no
C1 C2 H2 . 109.9 no
C3 C2 H2 . 109.9 no
O3 C3 C4 . 106.5(2) no
O3 C3 C2 . 110.8(2) no
C4 C3 C2 . 108.1(3) no
O3 C3 H3 . 110.5 no
C4 C3 H3 . 110.5 no
C2 C3 H3 . 110.5 no
O4 C4 C3 . 106.1(3) no
O4 C4 C5 . 108.0(2) no
C3 C4 C5 . 111.4(2) no
O4 C4 H4 . 110.4 no
C3 C4 H4 . 110.4 no
C5 C4 H4 . 110.4 no
O5 C5 C6 . 106.2(2) no
O5 C5 C4 . 110.3(2) no
C6 C5 C4 . 111.5(2) no
O5 C5 H5 . 109.6 no
C6 C5 H5 . 109.6 no
C4 C5 H5 . 109.6 no
C1 O5 C5 . 113.5(2) no
C41 O4 C4 . 117.3(2) no
O41 C41 O4 . 122.9(3) no
O41 C41 C42 . 126.0(3) no
O4 C41 C42 . 111.1(3) no
C41 C42 H42A . 109.5 no
C41 C42 H42B . 109.5 no
H42A C42 H42B . 109.5 no
C41 C42 H42C . 109.5 no
H42A C42 H42C . 109.5 no
H42B C42 H42C . 109.5 no
C31 O3 C3 . 116.5(2) no
O31 C31 O3 . 123.4(3) no
O31 C31 C32 . 125.9(3) no
O3 C31 C32 . 110.7(3) no
C31 C32 H32A . 109.5 no
C31 C32 H32B . 109.5 no
H32A C32 H32B . 109.5 no
C31 C32 H32C . 109.5 no
H32A C32 H32C . 109.5 no
H32B C32 H32C . 109.5 no
C21 O2 C2 . 115.1(3) no
O21 C21 O2 . 123.1(3) no
O21 C21 C22 . 125.9(3) no
O2 C21 C22 . 111.0(3) no
C21 C22 H22A . 109.5 no
C21 C22 H22B . 109.5 no
H22A C22 H22B . 109.5 no
C21 C22 H22C . 109.5 no
H22A C22 H22C . 109.5 no
H22B C22 H22C . 109.5 no
C1 O1 C1 2_656 116.5(3) no
O6 C6 C5 . 109.2(2) no
O6 C6 H6A . 109.8 no
C5 C6 H6A . 109.8 no
O6 C6 H6B . 109.8 no
C5 C6 H6B . 109.8 no
H6A C6 H6B . 108.3 no
C6 O6 S1 . 121.2(2) no
O62 S1 O61 . 119.53(17) no
O62 S1 O6 . 109.56(14) no
O61 S1 O6 . 104.76(16) no
O62 S1 C61 . 110.27(17) no
O61 S1 C61 . 108.62(17) no
O6 S1 C61 . 102.68(17) no
S1 C61 H61A . 109.5 no
S1 C61 H61B . 109.5 no
H61A C61 H61B . 109.5 no
S1 C61 H61C . 109.5 no
H61A C61 H61C . 109.5 no
H61B C61 H61C . 109.5 no

loop_
_geom_bond_atom_site_label_1
_geom_bond_atom_site_label_2
_geom_bond_site_symmetry_2
_geom_bond_distance
_geom_bond_publ_flag
C1 O1 . 1.412(3) no
C1 O5 . 1.415(4) no
C1 C2 . 1.517(4) no
C1 H1 . 1.00 no
C2 O2 . 1.449(4) no
C2 C3 . 1.526(4) no
C2 H2 . 1.00 no
C3 O3 . 1.440(4) no
C3 C4 . 1.517(4) no
C3 H3 . 1.00 no
C4 O4 . 1.443(4) no
C4 C5 . 1.526(4) no
C4 H4 . 1.00 no
C5 O5 . 1.442(3) no
C5 C6 . 1.513(4) no
C5 H5 . 1.00 no
O4 C41 . 1.359(4) no
C41 O41 . 1.196(4) no
C41 C42 . 1.492(5) no
C42 H42A . 0.98 no
C42 H42B . 0.98 no
C42 H42C . 0.98 no
O3 C31 . 1.371(4) no
C31 O31 . 1.196(4) no
C31 C32 . 1.489(5) no
C32 H32A . 0.98 no
C32 H32B . 0.98 no
C32 H32C . 0.98 no
O2 C21 . 1.360(4) no
C21 O21 . 1.192(4) no
C21 C22 . 1.506(5) no
C22 H22A . 0.98 no
C22 H22B . 0.98 no
C22 H22C . 0.98 no
O1 C1 2_656 1.412(3) no
C6 O6 . 1.457(4) no
C6 H6A . 0.99 no
C6 H6B . 0.99 no
O6 S1 . 1.577(3) no
S1 O62 . 1.425(3) no
S1 O61 . 1.426(3) no
S1 C61 . 1.745(3) no
C61 H61A . 0.98 no
C61 H61B . 0.98 no
C61 H61C . 0.98 no

loop_
_geom_hbond_atom_site_label_D
_geom_hbond_atom_site_label_H
_geom_hbond_atom_site_label_A
_geom_hbond_site_symmetry_A
_geom_hbond_distance_DH
_geom_hbond_distance_HA
_geom_hbond_distance_DA
_geom_hbond_angle_DHA
_geom_hbond_publ_flag
C6 H6A O61 4_556 0.99 2.43 3.221(4) 136 y

loop_
_geom_torsion_atom_site_label_1
_geom_torsion_atom_site_label_2
_geom_torsion_atom_site_label_3
_geom_torsion_atom_site_label_4
_geom_torsion_site_symmetry_4
_geom_torsion
_geom_torsion_publ_flag
O1 C1 C2 O2 . 57.2(3) no
O5 C1 C2 O2 . 179.1(2) no
O1 C1 C2 C3 . -61.5(3) no
O5 C1 C2 C3 . 60.5(3) no
O2 C2 C3 O3 . 67.0(3) no
C1 C2 C3 O3 . -173.9(2) no
O2 C2 C3 C4 . -176.7(2) no
C1 C2 C3 C4 . -57.6(3) no
O3 C3 C4 O4 . -68.4(3) no
C2 C3 C4 O4 . 172.6(2) no
O3 C3 C4 C5 . 174.4(2) no
C2 C3 C4 C5 . 55.3(3) no
O4 C4 C5 O5 . -170.1(2) no
C3 C4 C5 O5 . -54.0(3) no
O4 C4 C5 C6 . 72.1(3) no
C3 C4 C5 C6 . -171.8(2) no
O1 C1 O5 C5 . 57.4(3) no
C2 C1 O5 C5 . -60.6(3) no
C6 C5 O5 C1 . 177.8(2) no
C4 C5 O5 C1 . 56.8(3) no
C3 C4 O4 C41 . 135.4(3) no
C5 C4 O4 C41 . -105.1(3) no
C4 O4 C41 O41 . 5.5(5) no
C4 O4 C41 C42 . -173.9(3) no
C4 C3 O3 C31 . 134.6(2) no
C2 C3 O3 C31 . -108.1(3) no
C3 O3 C31 O31 . 12.8(4) no
C3 O3 C31 C32 . -166.9(3) no
C1 C2 O2 C21 . 84.3(3) no
C3 C2 O2 C21 . -156.8(2) no
C2 O2 C21 O21 . 5.6(4) no
C2 O2 C21 C22 . -173.4(3) no
O5 C1 O1 C1 2_656 64.9(2) no
C2 C1 O1 C1 2_656 -174.5(2) no
O5 C5 C6 O6 . 71.7(3) no
C4 C5 C6 O6 . -168.1(2) no
C5 C6 O6 S1 . -115.1(3) no
C6 O6 S1 O62 . -11.8(3) no
C6 O6 S1 O61 . -141.1(2) no
C6 O6 S1 C61 . 105.4(2) no
